data_7151285
loop_
_publ_author_name
'Krahl, Micha P.'
'J\"ager, Anne'
'Krause, Tilo'
'Kn\"olker, Hans-Joachim'

_publ_section_title
;
 First total synthesis of the 7-oxygenated carbazole alkaloids
 clauszoline-K, 3-formyl-7-hydroxycarbazole, clausine M, clausine N and
 the anti-HIV active siamenol using a highly efficient
 palladium-catalyzed approach.
;
_journal_issue 17
_journal_name_full 'Organic &amp; biomolecular chemistry'
_journal_page_first 3215
_journal_page_last 3219
_journal_paper_doi 10.1039/b607792g
_journal_volume 4
_journal_year 2006
_chemical_compound_source synthesis
_chemical_formula_moiety 'C15 H13 N O3'
_chemical_formula_sum 'C15 H13 N O3'
_chemical_formula_weight 255.26
_chemical_melting_point 468
_chemical_name_common 'Clausine C (Clauszoline L)'
_chemical_name_systematic 'methyl 7-methoxy-9H-carbazole-3-carboxylate'
_space_group_IT_number 2
_symmetry_cell_setting triclinic
_symmetry_Int_Tables_number 2
_symmetry_space_group_name_Hall '-P 1'
_symmetry_space_group_name_H-M 'P -1'
_atom_sites_solution_hydrogens geom
_atom_sites_solution_primary direct
_atom_sites_solution_secondary difmap
_audit_creation_method SHELXL-97
_cell_angle_alpha 101.10(2)
_cell_angle_beta 102.27(3)
_cell_angle_gamma 104.33(3)
_cell_formula_units_Z 2
_cell_length_a 8.118(3)
_cell_length_b 9.020(2)
_cell_length_c 9.143(3)
_cell_measurement_reflns_used 21
_cell_measurement_temperature 198(2)
_cell_measurement_theta_max 18.58
_cell_measurement_theta_min 4.80
_cell_volume 612.2(4)
_computing_cell_refinement 'Dirax/lsq (Duisenberg, 1992)'
_computing_data_collection 'Collect (Nonius BV, 1999)'
_computing_data_reduction 'EvalCCD (Duisenberg et al., 2003)'
_computing_molecular_graphics 'ORTEP-3 for Windows (Farrugia, 1997), SCHAKAL99 (Keller & Pierrard, 1999)'
_computing_publication_material 'WinGX (Farrugia, 1999), enCIFer (Allen et al., 2004)'
_computing_structure_refinement 'SHELXL-97 (Sheldrick, 1997), WinGX (Farrugia, 1999), PLATON (Spek, 2005)'
_computing_structure_solution 'SIR2004 (Burla et al., 2005)'
_diffrn_ambient_temperature 198(2)
_diffrn_detector_area_resol_mean 9
_diffrn_measured_fraction_theta_full 0.996
_diffrn_measured_fraction_theta_max 0.996
_diffrn_measurement_device_type KappaCCD
_diffrn_measurement_method \f
_diffrn_radiation_monochromator graphite
_diffrn_radiation_probe x-ray
_diffrn_radiation_type MoK\a
_diffrn_radiation_wavelength 0.71073
_diffrn_reflns_av_R_equivalents 0.0536
_diffrn_reflns_av_sigmaI/netI 0.0305
_diffrn_reflns_limit_h_max 9
_diffrn_reflns_limit_h_min -9
_diffrn_reflns_limit_k_max 10
_diffrn_reflns_limit_k_min -10
_diffrn_reflns_limit_l_max 11
_diffrn_reflns_limit_l_min -11
_diffrn_reflns_number 14687
_diffrn_reflns_theta_full 25.40
_diffrn_reflns_theta_max 25.40
_diffrn_reflns_theta_min 3.03
_diffrn_source 'fine-focus sealed tube'
_exptl_absorpt_coefficient_mu 0.097
_exptl_absorpt_correction_T_max 0.9961
_exptl_absorpt_correction_T_min 0.7754
_exptl_absorpt_correction_type multi-scan
_exptl_absorpt_process_details 'SADABS version 2.10 (Sheldrick, Bruker AXS Inc.,2002)'
_exptl_crystal_colour 'light yellow'
_exptl_crystal_density_diffrn 1.385
_exptl_crystal_density_method 'not measured'
_exptl_crystal_description plate
_exptl_crystal_F_000 268
_exptl_crystal_size_max 0.28
_exptl_crystal_size_mid 0.11
_exptl_crystal_size_min 0.04
_refine_diff_density_max 0.169
_refine_diff_density_min -0.269
_refine_diff_density_rms 0.055
_refine_ls_extinction_method none
_refine_ls_goodness_of_fit_ref 1.097
_refine_ls_hydrogen_treatment mixed
_refine_ls_matrix_type full
_refine_ls_number_parameters 178
_refine_ls_number_reflns 2242
_refine_ls_number_restraints 0
_refine_ls_restrained_S_all 1.097
_refine_ls_R_factor_all 0.0612
_refine_ls_R_factor_gt 0.0450
_refine_ls_shift/su_max 0.000
_refine_ls_shift/su_mean 0.000
_refine_ls_structure_factor_coef Fsqd
_refine_ls_weighting_details 'calc w=1/[\s^2^(Fo^2^)+(0.0596P)^2^+0.2620P] where P=(Fo^2^+2Fc^2^)/3'
_refine_ls_weighting_scheme calc
_refine_ls_wR_factor_gt 0.1141
_refine_ls_wR_factor_ref 0.1255
_reflns_number_gt 1792
_reflns_number_total 2242
_reflns_threshold_expression >2sigma(I)
_cod_data_source_file b607792g.txt
_cod_data_source_block an7
_cod_database_code 7151285

loop_
_symmetry_equiv_pos_as_xyz
'x, y, z'
'-x, -y, -z'

loop_
_atom_site_label
_atom_site_type_symbol
_atom_site_fract_x
_atom_site_fract_y
_atom_site_fract_z
_atom_site_U_iso_or_equiv
_atom_site_adp_type
_atom_site_occupancy
_atom_site_symmetry_multiplicity
_atom_site_calc_flag
_atom_site_refinement_flags
_atom_site_disorder_assembly
_atom_site_disorder_group
C1 C 0.6818(3) 0.6549(2) 0.4197(2) 0.0341(5) Uani 1 1 d . . .
H1 H 0.6182 0.5549 0.3489 0.041 Uiso 1 1 calc R . .
C2 C 0.6505(3) 0.7917(2) 0.3917(2) 0.0316(4) Uani 1 1 d . . .
H2 H 0.5639 0.7859 0.3009 0.038 Uiso 1 1 calc R . .
C3 C 0.7456(2) 0.9400(2) 0.4965(2) 0.0275(4) Uani 1 1 d . . .
C4 C 0.8708(2) 0.9519(2) 0.6309(2) 0.0265(4) Uani 1 1 d . . .
H4 H 0.9336 1.0523 0.7013 0.032 Uiso 1 1 calc R . .
C4A C 0.9038(2) 0.8149(2) 0.6621(2) 0.0260(4) Uani 1 1 d . . .
C4B C 1.0225(2) 0.7818(2) 0.7847(2) 0.0274(4) Uani 1 1 d . . .
C5 C 1.1462(3) 0.8709(2) 0.9261(2) 0.0353(5) Uani 1 1 d . . .
H5 H 1.1678 0.9823 0.9579 0.042 Uiso 1 1 calc R . .
C6 C 1.2353(3) 0.7965(2) 1.0176(2) 0.0387(5) Uani 1 1 d . . .
H6 H 1.3174 0.8569 1.1140 0.046 Uiso 1 1 calc R . .
C7 C 1.2075(3) 0.6319(2) 0.9715(2) 0.0325(4) Uani 1 1 d . . .
C8 C 1.0861(2) 0.5393(2) 0.8342(2) 0.0288(4) Uani 1 1 d . . .
H8 H 1.0661 0.4282 0.8026 0.035 Uiso 1 1 calc R . .
C8A C 0.9944(2) 0.6168(2) 0.7444(2) 0.0265(4) Uani 1 1 d . . .
C9A C 0.8086(2) 0.6669(2) 0.5537(2) 0.0278(4) Uani 1 1 d . . .
N9 N 0.8644(2) 0.55052(19) 0.60570(19) 0.0306(4) Uani 1 1 d . . .
C10 C 0.7143(2) 1.0863(2) 0.4648(2) 0.0288(4) Uani 1 1 d . . .
O11 O 0.79121(19) 1.21814(15) 0.54742(17) 0.0397(4) Uani 1 1 d . . .
O12 O 0.58899(18) 1.05863(16) 0.33187(17) 0.0389(4) Uani 1 1 d . . .
C13 C 0.5510(3) 1.1954(2) 0.2908(3) 0.0409(5) Uani 1 1 d . . .
H13A H 0.5115 1.2522 0.3726 0.061 Uiso 1 1 calc R . .
H13B H 0.4577 1.1614 0.1929 0.061 Uiso 1 1 calc R . .
H13C H 0.6579 1.2656 0.2790 0.061 Uiso 1 1 calc R . .
O14 O 1.30837(19) 0.57363(17) 1.07185(17) 0.0415(4) Uani 1 1 d . . .
C15 C 1.2891(3) 0.4081(3) 1.0284(3) 0.0415(5) Uani 1 1 d . . .
H15A H 1.1658 0.3475 1.0131 0.062 Uiso 1 1 calc R . .
H15B H 1.3659 0.3809 1.1105 0.062 Uiso 1 1 calc R . .
H15C H 1.3224 0.3825 0.9318 0.062 Uiso 1 1 calc R . .
H9N H 0.826(3) 0.456(3) 0.565(3) 0.045(7) Uiso 1 1 d . . .

loop_
_atom_site_aniso_label
_atom_site_aniso_U_11
_atom_site_aniso_U_22
_atom_site_aniso_U_33
_atom_site_aniso_U_23
_atom_site_aniso_U_13
_atom_site_aniso_U_12
C1 0.0410(11) 0.0208(9) 0.0311(10) 0.0001(7) -0.0029(8) 0.0092(8)
C2 0.0362(10) 0.0248(10) 0.0286(10) 0.0035(8) 0.0002(8) 0.0100(8)
C3 0.0294(9) 0.0217(9) 0.0321(10) 0.0077(7) 0.0091(8) 0.0079(7)
C4 0.0276(9) 0.0175(8) 0.0318(10) 0.0028(7) 0.0072(8) 0.0059(7)
C4A 0.0262(9) 0.0213(9) 0.0282(10) 0.0038(7) 0.0068(7) 0.0056(7)
C4B 0.0292(9) 0.0222(9) 0.0293(10) 0.0045(7) 0.0064(8) 0.0083(7)
C5 0.0382(11) 0.0227(10) 0.0365(11) 0.0007(8) 0.0008(9) 0.0077(8)
C6 0.0382(11) 0.0320(11) 0.0344(11) 0.0004(8) -0.0042(9) 0.0087(9)
C7 0.0310(10) 0.0341(11) 0.0331(10) 0.0108(8) 0.0055(8) 0.0120(8)
C8 0.0317(10) 0.0225(9) 0.0324(11) 0.0071(8) 0.0077(8) 0.0094(8)
C8A 0.0279(9) 0.0228(9) 0.0276(9) 0.0047(7) 0.0067(8) 0.0078(7)
C9A 0.0317(10) 0.0192(9) 0.0321(10) 0.0049(7) 0.0078(8) 0.0091(7)
N9 0.0366(9) 0.0178(8) 0.0313(9) 0.0018(6) -0.0005(7) 0.0091(7)
C10 0.0297(9) 0.0234(10) 0.0345(10) 0.0089(8) 0.0093(8) 0.0084(7)
O11 0.0471(9) 0.0205(7) 0.0451(9) 0.0054(6) 0.0025(7) 0.0097(6)
O12 0.0418(8) 0.0261(7) 0.0449(9) 0.0120(6) 0.0018(7) 0.0098(6)
C13 0.0435(12) 0.0322(11) 0.0493(13) 0.0182(9) 0.0064(10) 0.0147(9)
O14 0.0426(8) 0.0378(8) 0.0389(8) 0.0103(6) -0.0034(7) 0.0150(7)
C15 0.0451(12) 0.0392(12) 0.0435(12) 0.0170(9) 0.0056(10) 0.0189(9)

loop_
_atom_type_symbol
_atom_type_description
_atom_type_scat_dispersion_real
_atom_type_scat_dispersion_imag
_atom_type_scat_source
C C 0.0033 0.0016 'International Tables Vol C Tables 4.2.6.8 and 6.1.1.4'
H H 0.0000 0.0000 'International Tables Vol C Tables 4.2.6.8 and 6.1.1.4'
N N 0.0061 0.0033 'International Tables Vol C Tables 4.2.6.8 and 6.1.1.4'
O O 0.0106 0.0060 'International Tables Vol C Tables 4.2.6.8 and 6.1.1.4'

loop_
_geom_angle_atom_site_label_1
_geom_angle_atom_site_label_2
_geom_angle_atom_site_label_3
_geom_angle
_geom_angle_site_symmetry_1
_geom_angle_site_symmetry_3
_geom_angle_publ_flag
C2 C1 C9A 118.47(18) . . ?
C2 C1 H1 120.8 . . ?
C9A C1 H1 120.8 . . ?
C1 C2 C3 120.64(18) . . ?
C1 C2 H2 119.7 . . ?
C3 C2 H2 119.7 . . ?
C4 C3 C2 120.93(17) . . ?
C4 C3 C10 118.55(17) . . ?
C2 C3 C10 120.51(17) . . ?
C3 C4 C4A 119.40(16) . . ?
C3 C4 H4 120.3 . . ?
C4A C4 H4 120.3 . . ?
C4 C4A C9A 118.77(17) . . ?
C4 C4A C4B 134.86(17) . . ?
C9A C4A C4B 106.35(15) . . ?
C5 C4B C8A 117.61(17) . . ?
C5 C4B C4A 135.83(17) . . ?
C8A C4B C4A 106.53(16) . . ?
C6 C5 C4B 119.64(18) . . ?
C6 C5 H5 120.2 . . ?
C4B C5 H5 120.2 . . ?
C5 C6 C7 121.14(19) . . ?
C5 C6 H6 119.4 . . ?
C7 C6 H6 119.4 . . ?
O14 C7 C8 123.70(18) . . ?
O14 C7 C6 115.08(18) . . ?
C8 C7 C6 121.22(18) . . ?
C7 C8 C8A 116.69(17) . . ?
C7 C8 H8 121.7 . . ?
C8A C8 H8 121.7 . . ?
N9 C8A C8 127.62(17) . . ?
N9 C8A C4B 108.73(16) . . ?
C8 C8A C4B 123.65(17) . . ?
N9 C9A C1 129.44(17) . . ?
N9 C9A C4A 108.78(17) . . ?
C1 C9A C4A 121.77(17) . . ?
C9A N9 C8A 109.60(16) . . ?
C9A N9 H9N 126.5(17) . . ?
C8A N9 H9N 123.9(17) . . ?
O11 C10 O12 122.52(17) . . ?
O11 C10 C3 124.79(18) . . ?
O12 C10 C3 112.69(16) . . ?
C10 O12 C13 116.48(16) . . ?
O12 C13 H13A 109.5 . . ?
O12 C13 H13B 109.5 . . ?
H13A C13 H13B 109.5 . . ?
O12 C13 H13C 109.5 . . ?
H13A C13 H13C 109.5 . . ?
H13B C13 H13C 109.5 . . ?
C7 O14 C15 117.37(16) . . ?
O14 C15 H15A 109.5 . . ?
O14 C15 H15B 109.5 . . ?
H15A C15 H15B 109.5 . . ?
O14 C15 H15C 109.5 . . ?
H15A C15 H15C 109.5 . . ?
H15B C15 H15C 109.5 . . ?

loop_
_geom_bond_atom_site_label_1
_geom_bond_atom_site_label_2
_geom_bond_distance
_geom_bond_site_symmetry_2
_geom_bond_publ_flag
C1 C2 1.379(3) . ?
C1 C9A 1.390(3) . ?
C1 H1 0.9500 . ?
C2 C3 1.408(3) . ?
C2 H2 0.9500 . ?
C3 C4 1.386(3) . ?
C3 C10 1.474(3) . ?
C4 C4A 1.395(2) . ?
C4 H4 0.9500 . ?
C4A C9A 1.420(2) . ?
C4A C4B 1.444(3) . ?
C4B C5 1.405(3) . ?
C4B C8A 1.410(2) . ?
C5 C6 1.370(3) . ?
C5 H5 0.9500 . ?
C6 C7 1.409(3) . ?
C6 H6 0.9500 . ?
C7 O14 1.367(2) . ?
C7 C8 1.381(3) . ?
C8 C8A 1.391(3) . ?
C8 H8 0.9500 . ?
C8A N9 1.381(3) . ?
C9A N9 1.367(2) . ?
N9 H9N 0.81(3) . ?
C10 O11 1.209(2) . ?
C10 O12 1.344(2) . ?
O12 C13 1.440(2) . ?
C13 H13A 0.9800 . ?
C13 H13B 0.9800 . ?
C13 H13C 0.9800 . ?
O14 C15 1.429(3) . ?
C15 H15A 0.9800 . ?
C15 H15B 0.9800 . ?
C15 H15C 0.9800 . ?

loop_
_geom_torsion_atom_site_label_1
_geom_torsion_atom_site_label_2
_geom_torsion_atom_site_label_3
_geom_torsion_atom_site_label_4
_geom_torsion
_geom_torsion_site_symmetry_1
_geom_torsion_site_symmetry_2
_geom_torsion_site_symmetry_3
_geom_torsion_site_symmetry_4
_geom_torsion_publ_flag
C9A C1 C2 C3 0.3(3) . . . . ?
C1 C2 C3 C4 -0.9(3) . . . . ?
C1 C2 C3 C10 178.81(18) . . . . ?
C2 C3 C4 C4A 0.5(3) . . . . ?
C10 C3 C4 C4A -179.25(16) . . . . ?
C3 C4 C4A C9A 0.5(3) . . . . ?
C3 C4 C4A C4B 178.80(19) . . . . ?
C4 C4A C4B C5 4.0(4) . . . . ?
C9A C4A C4B C5 -177.5(2) . . . . ?
C4 C4A C4B C8A -178.0(2) . . . . ?
C9A C4A C4B C8A 0.4(2) . . . . ?
C8A C4B C5 C6 0.8(3) . . . . ?
C4A C4B C5 C6 178.5(2) . . . . ?
C4B C5 C6 C7 1.1(3) . . . . ?
C5 C6 C7 O14 178.40(19) . . . . ?
C5 C6 C7 C8 -1.7(3) . . . . ?
O14 C7 C8 C8A -179.71(17) . . . . ?
C6 C7 C8 C8A 0.4(3) . . . . ?
C7 C8 C8A N9 -178.29(18) . . . . ?
C7 C8 C8A C4B 1.5(3) . . . . ?
C5 C4B C8A N9 177.73(17) . . . . ?
C4A C4B C8A N9 -0.7(2) . . . . ?
C5 C4B C8A C8 -2.1(3) . . . . ?
C4A C4B C8A C8 179.49(16) . . . . ?
C2 C1 C9A N9 -179.1(2) . . . . ?
C2 C1 C9A C4A 0.8(3) . . . . ?
C4 C4A C9A N9 178.72(16) . . . . ?
C4B C4A C9A N9 0.0(2) . . . . ?
C4 C4A C9A C1 -1.2(3) . . . . ?
C4B C4A C9A C1 -179.91(18) . . . . ?
C1 C9A N9 C8A 179.5(2) . . . . ?
C4A C9A N9 C8A -0.4(2) . . . . ?
C8 C8A N9 C9A -179.47(18) . . . . ?
C4B C8A N9 C9A 0.7(2) . . . . ?
C4 C3 C10 O11 0.6(3) . . . . ?
C2 C3 C10 O11 -179.16(19) . . . . ?
C4 C3 C10 O12 -179.47(16) . . . . ?
C2 C3 C10 O12 0.8(2) . . . . ?
O11 C10 O12 C13 0.6(3) . . . . ?
C3 C10 O12 C13 -179.37(16) . . . . ?
C8 C7 O14 C15 1.9(3) . . . . ?
C6 C7 O14 C15 -178.22(18) . . . . ?

loop_
_cod_related_entry_id
_cod_related_entry_database
_cod_related_entry_code
1 ChemSpider 9992336
